data_4087103
loop_
_publ_author_name
'Barnett, Brandon R.'
'Labios, Liezel A.'
'Stauber, Julia M.'
'Moore, Curtis E.'
'Rheingold, Arnold L.'
'Figueroa, Joshua S.'

_publ_section_title
;
 Synthetic and Mechanistic Interrogation of Pd/Isocyanide-Catalyzed
 Cross-Coupling: \p-Acidic Ligands Enable Self-Aggregating Monoligated
 Pd(0) Intermediates
;
_journal_issue 4
_journal_name_full Organometallics
_journal_page_first 944
_journal_paper_doi 10.1021/acs.organomet.7b00035
_journal_volume 36
_journal_year 2017
_chemical_formula_moiety 'C69 H88 N2 O Pd2, C6 H5 F'
_chemical_formula_sum 'C75 H93 F N2 O Pd2'
_chemical_formula_weight 1270.31
_chemical_name_common '[(CNArDipp2)Pd]2(u-allyl)(u-OtBu)'
_chemical_name_systematic
; 
 ? 
;
_space_group_IT_number 2
_symmetry_cell_setting triclinic
_symmetry_space_group_name_Hall '-P 1'
_symmetry_space_group_name_H-M 'P -1'
_atom_sites_solution_hydrogens geom
_atom_sites_solution_primary direct
_atom_sites_solution_secondary difmap
_audit_creation_method SHELXL-97
_cell_angle_alpha 107.346(3)
_cell_angle_beta 92.444(3)
_cell_angle_gamma 105.882(3)
_cell_formula_units_Z 1
_cell_length_a 9.3164(10)
_cell_length_b 12.2291(13)
_cell_length_c 16.0753(17)
_cell_measurement_reflns_used 4344
_cell_measurement_temperature 100(2)
_cell_measurement_theta_max 25.41
_cell_measurement_theta_min 2.29
_cell_volume 1666.0(3)
_computing_cell_refinement 'Bruker SAINT'
_computing_data_collection 'Bruker APEX2'
_computing_data_reduction 'Bruker SAINT'
_computing_molecular_graphics 'Bruker SHELXTL'
_computing_publication_material 'Bruker SHELXTL'
_computing_structure_refinement 'SHELXL-97 (Sheldrick, 2008)'
_computing_structure_solution 'SHELXS-97 (Sheldrick, 2008)'
_diffrn_ambient_temperature 100(2)
_diffrn_measured_fraction_theta_full 0.990
_diffrn_measured_fraction_theta_max 0.983
_diffrn_measurement_device_type 'Bruker APEX-II CCD'
_diffrn_measurement_method '\f and \w scans'
_diffrn_radiation_monochromator graphite
_diffrn_radiation_source 'fine-focus sealed tube'
_diffrn_radiation_type MoK\a
_diffrn_radiation_wavelength 0.71073
_diffrn_reflns_av_R_equivalents 0.0301
_diffrn_reflns_av_sigmaI/netI 0.0314
_diffrn_reflns_limit_h_max 11
_diffrn_reflns_limit_h_min -11
_diffrn_reflns_limit_k_max 14
_diffrn_reflns_limit_k_min -14
_diffrn_reflns_limit_l_max 19
_diffrn_reflns_limit_l_min 0
_diffrn_reflns_number 6045
_diffrn_reflns_theta_full 25.00
_diffrn_reflns_theta_max 25.43
_diffrn_reflns_theta_min 2.29
_exptl_absorpt_coefficient_mu 0.586
_exptl_absorpt_correction_T_max 0.9437
_exptl_absorpt_correction_T_min 0.9172
_exptl_absorpt_correction_type multi-scan
_exptl_absorpt_process_details TWINABS
_exptl_crystal_colour Yellow
_exptl_crystal_density_diffrn 1.266
_exptl_crystal_density_meas ?
_exptl_crystal_density_method 'not measured'
_exptl_crystal_description Block
_exptl_crystal_F_000 666
_exptl_crystal_size_max 0.15
_exptl_crystal_size_mid 0.11
_exptl_crystal_size_min 0.10
_refine_diff_density_max 1.035
_refine_diff_density_min -1.294
_refine_diff_density_rms 0.081
_refine_ls_extinction_coef 'not measured'
_refine_ls_extinction_method none
_refine_ls_goodness_of_fit_ref 1.023
_refine_ls_hydrogen_treatment constr
_refine_ls_matrix_type full
_refine_ls_number_parameters 399
_refine_ls_number_reflns 6045
_refine_ls_number_restraints 14
_refine_ls_restrained_S_all 1.028
_refine_ls_R_factor_all 0.0684
_refine_ls_R_factor_gt 0.0604
_refine_ls_shift/su_max 0.000
_refine_ls_shift/su_mean 0.000
_refine_ls_structure_factor_coef Fsqd
_refine_ls_weighting_details 'calc w=1/[\s^2^(Fo^2^)+(0.1130P)^2^+3.9518P] where P=(Fo^2^+2Fc^2^)/3'
_refine_ls_weighting_scheme calc
_refine_ls_wR_factor_gt 0.1886
_refine_ls_wR_factor_ref 0.1950
_reflns_number_gt 5423
_reflns_number_total 6045
_reflns_threshold_expression >2sigma(I)
_cod_data_source_file om7b00035_si_003.cif
_cod_data_source_block jfig568
_cod_depositor_comments
;
The following automatic conversions were performed:

'_symmetry_cell_setting' value 'Triclinic' changed to 'triclinic'
according to
/home/data/users/saulius/crontab/automatic-downloads/current/ACS/lib/dictionaries/cif_core.dic
dictionary named 'cif_core.dic' version 2.4.2 from 2011-04-26.

'_exptl_crystal_density_meas' value 'not measured' was changed to '?'
- the value is perceived as not measured.

Automatic conversion script
Id: cif_fix_values 4973 2017-02-22 13:04:09Z antanas 
;
_cod_original_sg_symbol_H-M P-1
_cod_database_code 4087103

loop_
_symmetry_equiv_pos_as_xyz
'x, y, z'
'-x, -y, -z'

loop_
_atom_site_label
_atom_site_type_symbol
_atom_site_fract_x
_atom_site_fract_y
_atom_site_fract_z
_atom_site_U_iso_or_equiv
_atom_site_adp_type
_atom_site_occupancy
_atom_site_symmetry_multiplicity
_atom_site_calc_flag
_atom_site_refinement_flags
_atom_site_disorder_assembly
_atom_site_disorder_group
Pd1 Pd 0.45067(8) 0.55901(6) 0.44755(5) 0.0256(2) Uani 0.50 1 d P . 2
Pd1A Pd 0.38071(9) 0.44888(7) 0.42819(5) 0.0323(2) Uani 0.50 1 d P . 1
O1 O 0.5216(12) 0.5962(11) 0.5268(8) 0.033(2) Uani 0.272(6) 1 d PD . 1
O1A O 0.6169(16) 0.5519(9) 0.4766(9) 0.033(2) Uani 0.228(6) 1 d PD . 1
N1 N 0.2137(4) 0.5210(4) 0.2927(3) 0.0302(9) Uani 1 1 d . . .
C1 C 0.3027(17) 0.5370(13) 0.3509(10) 0.024(2) Uani 0.527(17) 1 d P A 2
C1A C 0.6531(12) 0.6852(8) 0.5099(6) 0.0617(14) Uani 0.50 1 d PD B 1
C1B C 0.275(2) 0.4865(14) 0.3397(11) 0.024(2) Uani 0.473(17) 1 d P A 1
C1C C 0.6630(19) 0.7225(13) 0.5246(10) 0.0617(14) Uani 0.50 1 d P C 2
H1A H 0.6850 0.6552 0.4860 0.074 Uiso 0.50 1 calc PR C 2
C2 C 0.1199(5) 0.5302(4) 0.2268(3) 0.0263(10) Uani 1 1 d . A .
C2A C 0.5597(11) 0.7525(8) 0.4770(6) 0.0617(14) Uani 0.25 1 d PD B 1
H2AA H 0.5069 0.7036 0.4180 0.093 Uiso 0.25 1 calc PR B 1
H2AB H 0.6262 0.8287 0.4747 0.093 Uiso 0.25 1 calc PR B 1
H2AC H 0.4860 0.7684 0.5170 0.093 Uiso 0.25 1 calc PR B 1
C2AB C 0.681(3) 0.734(2) 0.4341(12) 0.0617(14) Uani 0.25 1 d PD B 1
H2AF H 0.6106 0.6803 0.3818 0.093 Uiso 0.25 1 calc PR B 1
H2AG H 0.7846 0.7410 0.4218 0.093 Uiso 0.25 1 calc PR B 1
H2AD H 0.6662 0.8141 0.4498 0.093 Uiso 0.25 1 calc PR B 1
C2C C 0.7403(11) 0.7498(8) 0.6002(5) 0.0617(14) Uani 0.50 1 d P C 2
H2CA H 0.7331 0.8155 0.6478 0.074 Uiso 0.50 1 calc PR C 2
H2CB H 0.8044 0.7043 0.6083 0.074 Uiso 0.50 1 calc PR C 2
C3 C 0.1498(5) 0.6409(5) 0.2109(3) 0.0303(10) Uani 1 1 d . . .
C3A C 0.738(2) 0.634(2) 0.4372(11) 0.0617(14) Uani 0.25 1 d PD B 1
H3AA H 0.6695 0.5957 0.3817 0.093 Uiso 0.25 1 calc PR B 1
H3AB H 0.7769 0.5741 0.4516 0.093 Uiso 0.25 1 calc PR B 1
H2AH H 0.8218 0.6987 0.4313 0.093 Uiso 0.25 1 calc PR B 1
C3AB C 0.8056(19) 0.703(2) 0.5629(15) 0.0617(14) Uani 0.25 1 d PD B 1
H3AC H 0.8636 0.6580 0.5249 0.093 Uiso 0.25 1 calc PR B 1
H3AD H 0.7870 0.6742 0.6132 0.093 Uiso 0.25 1 calc PR B 1
H3AE H 0.8626 0.7887 0.5839 0.093 Uiso 0.25 1 calc PR B 1
C3C C 0.5597(11) 0.7525(8) 0.4770(6) 0.0617(14) Uani 0.50 1 d P C 2
H3C H 0.5238 0.8182 0.5047 0.074 Uiso 0.50 1 calc PR C 2
H1B H 0.5252 0.7072 0.4168 0.074 Uiso 0.50 1 calc PR C 2
C4 C 0.0526(6) 0.6463(5) 0.1458(3) 0.0353(11) Uani 1 1 d . A .
H4 H 0.0685 0.7194 0.1330 0.042 Uiso 1 1 calc R . .
C4A C 0.7403(11) 0.7498(8) 0.6002(5) 0.0617(14) Uani 0.25 1 d PD B 1
H4AA H 0.7580 0.8364 0.6139 0.093 Uiso 0.25 1 calc PR B 1
H3AF H 0.8371 0.7329 0.6021 0.093 Uiso 0.25 1 calc PR B 1
H4AB H 0.6827 0.7222 0.6435 0.093 Uiso 0.25 1 calc PR B 1
C4AB C 0.561(2) 0.746(2) 0.5736(13) 0.0617(14) Uani 0.25 1 d PD B 1
H2AE H 0.4619 0.7330 0.5426 0.093 Uiso 0.25 1 calc PR B 1
H4AC H 0.6132 0.8320 0.5979 0.093 Uiso 0.25 1 calc PR B 1
H4AD H 0.5482 0.7112 0.6216 0.093 Uiso 0.25 1 calc PR B 1
C5 C -0.0663(6) 0.5488(5) 0.0992(3) 0.0372(12) Uani 1 1 d . . .
H5 H -0.1319 0.5557 0.0555 0.045 Uiso 1 1 calc R A .
C6 C -0.0914(5) 0.4398(5) 0.1154(3) 0.0321(11) Uani 1 1 d . A .
H6 H -0.1732 0.3726 0.0822 0.039 Uiso 1 1 calc R . .
C7 C 0.0019(5) 0.4292(4) 0.1796(3) 0.0276(10) Uani 1 1 d . . .
C8 C -0.0178(5) 0.3125(4) 0.1944(3) 0.0275(10) Uani 1 1 d . A .
C9 C -0.1137(6) 0.2790(6) 0.2545(4) 0.0435(13) Uani 1 1 d . . .
C10 C -0.1329(7) 0.1663(7) 0.2635(4) 0.061(2) Uani 1 1 d . A .
H10 H -0.1975 0.1419 0.3031 0.073 Uiso 1 1 calc R . .
C11 C -0.0597(8) 0.0899(6) 0.2160(5) 0.0593(18) Uani 1 1 d . . .
H11 H -0.0763 0.0125 0.2217 0.071 Uiso 1 1 calc R A .
C12 C 0.0364(7) 0.1245(5) 0.1608(4) 0.0501(16) Uani 1 1 d . A .
H12 H 0.0890 0.0718 0.1302 0.060 Uiso 1 1 calc R . .
C13 C 0.0590(5) 0.2339(5) 0.1482(3) 0.0341(11) Uani 1 1 d . . .
C14 C 0.2803(6) 0.7449(5) 0.2603(3) 0.0318(11) Uani 1 1 d . A .
C15 C 0.2593(6) 0.8361(5) 0.3314(3) 0.0383(12) Uani 1 1 d . . .
C16 C 0.3819(7) 0.9371(5) 0.3730(4) 0.0469(14) Uani 1 1 d . A .
H16 H 0.3694 0.9993 0.4215 0.056 Uiso 1 1 calc R . .
C17 C 0.5195(7) 0.9473(5) 0.3446(4) 0.0508(15) Uani 1 1 d . . .
H17 H 0.6007 1.0183 0.3716 0.061 Uiso 1 1 calc R A .
C18 C 0.5417(7) 0.8553(6) 0.2769(4) 0.0484(15) Uani 1 1 d . A .
H18 H 0.6389 0.8629 0.2591 0.058 Uiso 1 1 calc R . .
C19 C 0.4242(6) 0.7520(5) 0.2345(4) 0.0405(13) Uani 1 1 d . . .
C20 C 0.4510(7) 0.6507(6) 0.1618(4) 0.0471(14) Uani 1 1 d . A .
H20 H 0.3646 0.5771 0.1538 0.057 Uiso 1 1 calc R . .
C21 C 0.5953(9) 0.6225(8) 0.1845(6) 0.074(2) Uani 1 1 d . . .
H21A H 0.6824 0.6931 0.1929 0.111 Uiso 1 1 calc R A .
H21B H 0.6059 0.5549 0.1363 0.111 Uiso 1 1 calc R . .
H21C H 0.5901 0.6013 0.2387 0.111 Uiso 1 1 calc R . .
C22 C 0.4511(11) 0.6780(7) 0.0751(5) 0.072(2) Uani 1 1 d . . .
H22A H 0.3592 0.6980 0.0630 0.108 Uiso 1 1 calc R A .
H22B H 0.4550 0.6074 0.0273 0.108 Uiso 1 1 calc R . .
H22C H 0.5393 0.7461 0.0792 0.108 Uiso 1 1 calc R . .
C23 C 0.1091(7) 0.8243(6) 0.3657(4) 0.0501(15) Uani 1 1 d . A .
H23 H 0.0476 0.7381 0.3401 0.060 Uiso 1 1 calc R . .
C24 C 0.1267(10) 0.8544(10) 0.4648(6) 0.095(3) Uani 1 1 d . . .
H24A H 0.2005 0.8194 0.4831 0.142 Uiso 1 1 calc R A .
H24B H 0.0295 0.8214 0.4829 0.142 Uiso 1 1 calc R . .
H24C H 0.1615 0.9418 0.4926 0.142 Uiso 1 1 calc R . .
C25 C 0.0246(11) 0.8962(10) 0.3368(8) 0.104(3) Uani 1 1 d . . .
H25A H 0.0692 0.9813 0.3708 0.156 Uiso 1 1 calc R A .
H25B H -0.0808 0.8696 0.3462 0.156 Uiso 1 1 calc R . .
H25C H 0.0295 0.8850 0.2741 0.156 Uiso 1 1 calc R . .
C26 C -0.1913(8) 0.3646(8) 0.3072(4) 0.066(2) Uani 1 1 d . A .
H26 H -0.1507 0.4430 0.2964 0.079 Uiso 1 1 calc R . .
C27 C -0.1582(11) 0.3873(13) 0.4058(5) 0.123(5) Uani 1 1 d . . .
H27A H -0.1863 0.3105 0.4175 0.184 Uiso 1 1 calc R A .
H27B H -0.2165 0.4380 0.4376 0.184 Uiso 1 1 calc R . .
H27C H -0.0505 0.4280 0.4255 0.184 Uiso 1 1 calc R . .
C28 C -0.3585(9) 0.3209(12) 0.2785(6) 0.117(5) Uani 1 1 d . . .
H28A H -0.3783 0.2916 0.2141 0.176 Uiso 1 1 calc R A .
H28B H -0.4012 0.3871 0.3013 0.176 Uiso 1 1 calc R . .
H28C H -0.4049 0.2556 0.3014 0.176 Uiso 1 1 calc R . .
C29 C 0.1689(6) 0.2702(5) 0.0876(4) 0.0397(13) Uani 1 1 d . A .
H29 H 0.1689 0.3516 0.0868 0.048 Uiso 1 1 calc R . .
C30 C 0.3283(7) 0.2786(7) 0.1215(5) 0.0632(19) Uani 1 1 d . . .
H30A H 0.3564 0.3338 0.1820 0.095 Uiso 1 1 calc R A .
H30B H 0.3988 0.3085 0.0841 0.095 Uiso 1 1 calc R . .
H30C H 0.3323 0.1988 0.1202 0.095 Uiso 1 1 calc R . .
C31 C 0.1226(8) 0.1836(6) -0.0066(4) 0.0570(17) Uani 1 1 d . . .
H31A H 0.1366 0.1062 -0.0091 0.086 Uiso 1 1 calc R A .
H31B H 0.1852 0.2172 -0.0459 0.086 Uiso 1 1 calc R . .
H31C H 0.0165 0.1720 -0.0253 0.086 Uiso 1 1 calc R . .
F1S F 0.7207(9) 0.1016(9) -0.0746(7) 0.080(3) Uani 0.50 1 d P D 1
C1S C 0.6143(8) 0.0520(6) -0.0391(6) 0.066(2) Uani 1 1 d . . .
H1S H 0.6934 0.0886 -0.0665 0.079 Uiso 0.50 1 calc PR D 2
C2S C 0.6402(7) 0.0620(6) 0.0478(5) 0.0615(19) Uani 1 1 d . D .
H2S H 0.7374 0.1043 0.0803 0.074 Uiso 1 1 calc R . .
C3S C 0.5264(8) 0.0111(6) 0.0873(5) 0.0630(19) Uani 1 1 d . . .
H3S H 0.5433 0.0188 0.1478 0.076 Uiso 1 1 calc R D .

loop_
_atom_site_aniso_label
_atom_site_aniso_U_11
_atom_site_aniso_U_22
_atom_site_aniso_U_33
_atom_site_aniso_U_23
_atom_site_aniso_U_13
_atom_site_aniso_U_12
Pd1 0.0241(4) 0.0267(4) 0.0229(4) 0.0107(3) -0.0060(3) 0.0013(3)
Pd1A 0.0392(4) 0.0251(4) 0.0274(4) 0.0065(3) -0.0143(3) 0.0061(3)
O1 0.031(5) 0.035(5) 0.027(5) 0.008(4) -0.002(4) 0.003(4)
O1A 0.031(5) 0.035(5) 0.027(5) 0.008(4) -0.002(4) 0.003(4)
N1 0.026(2) 0.037(2) 0.027(2) 0.0098(18) -0.0025(17) 0.0092(17)
C1 0.032(6) 0.019(7) 0.023(4) 0.007(6) 0.002(4) 0.010(6)
C1A 0.069(3) 0.046(3) 0.053(3) 0.014(2) -0.017(2) -0.002(2)
C1B 0.032(6) 0.019(7) 0.023(4) 0.007(6) 0.002(4) 0.010(6)
C1C 0.069(3) 0.046(3) 0.053(3) 0.014(2) -0.017(2) -0.002(2)
C2 0.027(2) 0.037(3) 0.019(2) 0.0094(19) -0.0008(18) 0.016(2)
C2A 0.069(3) 0.046(3) 0.053(3) 0.014(2) -0.017(2) -0.002(2)
C2AB 0.069(3) 0.046(3) 0.053(3) 0.014(2) -0.017(2) -0.002(2)
C2C 0.069(3) 0.046(3) 0.053(3) 0.014(2) -0.017(2) -0.002(2)
C3 0.030(2) 0.038(3) 0.025(2) 0.011(2) 0.001(2) 0.014(2)
C3A 0.069(3) 0.046(3) 0.053(3) 0.014(2) -0.017(2) -0.002(2)
C3AB 0.069(3) 0.046(3) 0.053(3) 0.014(2) -0.017(2) -0.002(2)
C3C 0.069(3) 0.046(3) 0.053(3) 0.014(2) -0.017(2) -0.002(2)
C4 0.040(3) 0.038(3) 0.033(3) 0.015(2) 0.000(2) 0.018(2)
C4A 0.069(3) 0.046(3) 0.053(3) 0.014(2) -0.017(2) -0.002(2)
C4AB 0.069(3) 0.046(3) 0.053(3) 0.014(2) -0.017(2) -0.002(2)
C5 0.038(3) 0.048(3) 0.029(3) 0.009(2) -0.002(2) 0.022(2)
C6 0.028(2) 0.039(3) 0.028(2) 0.007(2) -0.005(2) 0.013(2)
C7 0.024(2) 0.037(3) 0.023(2) 0.007(2) 0.0011(18) 0.014(2)
C8 0.023(2) 0.034(3) 0.024(2) 0.0087(19) -0.0039(18) 0.0072(19)
C9 0.028(3) 0.066(4) 0.033(3) 0.020(3) -0.001(2) 0.005(3)
C10 0.040(3) 0.086(5) 0.049(4) 0.041(4) -0.010(3) -0.012(3)
C11 0.050(4) 0.052(4) 0.072(5) 0.035(4) -0.019(3) -0.003(3)
C12 0.046(3) 0.035(3) 0.063(4) 0.012(3) -0.021(3) 0.010(3)
C13 0.027(2) 0.033(3) 0.038(3) 0.008(2) -0.008(2) 0.007(2)
C14 0.038(3) 0.032(3) 0.029(3) 0.018(2) -0.001(2) 0.009(2)
C15 0.046(3) 0.034(3) 0.032(3) 0.010(2) -0.001(2) 0.010(2)
C16 0.051(3) 0.040(3) 0.047(3) 0.017(3) 0.003(3) 0.007(3)
C17 0.053(4) 0.037(3) 0.058(4) 0.025(3) -0.002(3) -0.004(3)
C18 0.034(3) 0.056(4) 0.059(4) 0.035(3) 0.007(3) 0.002(3)
C19 0.042(3) 0.044(3) 0.042(3) 0.023(3) 0.007(2) 0.014(2)
C20 0.035(3) 0.054(4) 0.058(4) 0.028(3) 0.011(3) 0.013(3)
C21 0.065(5) 0.088(6) 0.078(5) 0.014(4) 0.008(4) 0.049(4)
C22 0.099(6) 0.074(5) 0.042(4) 0.016(4) 0.014(4) 0.028(5)
C23 0.045(3) 0.047(3) 0.045(3) -0.002(3) 0.007(3) 0.012(3)
C24 0.066(5) 0.143(9) 0.069(6) 0.022(6) 0.021(4) 0.033(6)
C25 0.089(7) 0.133(9) 0.131(9) 0.059(7) 0.029(6) 0.077(7)
C26 0.046(4) 0.106(6) 0.040(4) 0.017(4) 0.015(3) 0.019(4)
C27 0.075(6) 0.236(14) 0.038(4) 0.004(6) 0.008(4) 0.062(8)
C28 0.051(5) 0.193(12) 0.077(6) -0.012(7) -0.008(4) 0.051(6)
C29 0.033(3) 0.042(3) 0.042(3) 0.004(2) 0.008(2) 0.016(2)
C30 0.034(3) 0.078(5) 0.065(4) 0.010(4) 0.005(3) 0.010(3)
C31 0.054(4) 0.061(4) 0.047(4) 0.003(3) -0.002(3) 0.022(3)
F1S 0.047(5) 0.091(7) 0.101(7) 0.041(6) -0.010(5) 0.013(4)
C1S 0.054(4) 0.039(4) 0.095(6) 0.017(4) -0.017(4) 0.009(3)
C2S 0.044(4) 0.040(4) 0.082(5) 0.005(3) -0.028(4) 0.005(3)
C3S 0.054(4) 0.050(4) 0.074(5) 0.013(3) -0.024(4) 0.012(3)

loop_
_atom_type_symbol
_atom_type_description
_atom_type_scat_dispersion_real
_atom_type_scat_dispersion_imag
_atom_type_scat_source
C C 0.0033 0.0016 'International Tables Vol C Tables 4.2.6.8 and 6.1.1.4'
H H 0.0000 0.0000 'International Tables Vol C Tables 4.2.6.8 and 6.1.1.4'
F F 0.0171 0.0103 'International Tables Vol C Tables 4.2.6.8 and 6.1.1.4'
N N 0.0061 0.0033 'International Tables Vol C Tables 4.2.6.8 and 6.1.1.4'
O O 0.0106 0.0060 'International Tables Vol C Tables 4.2.6.8 and 6.1.1.4'
Pd Pd -0.9988 1.0072 'International Tables Vol C Tables 4.2.6.8 and 6.1.1.4'

loop_
_geom_angle_atom_site_label_1
_geom_angle_atom_site_label_2
_geom_angle_atom_site_label_3
_geom_angle
_geom_angle_site_symmetry_1
_geom_angle_site_symmetry_3
C1 Pd1 C1C 131.9(6) . .
C1 Pd1 Pd1 143.4(5) . 2_666
C1C Pd1 Pd1 84.5(4) . 2_666
O1 Pd1A O1A 53.3(7) 2_666 2_666
O1 Pd1A C1B 163.5(7) 2_666 .
O1A Pd1A C1B 142.9(7) 2_666 .
O1 Pd1A O1 73.3(7) 2_666 .
O1A Pd1A O1 61.3(6) 2_666 .
C1B Pd1A O1 115.2(6) . .
O1 Pd1A C1A 44.8(4) 2_666 2_666
O1A Pd1A C1A 44.7(4) 2_666 2_666
C1B Pd1A C1A 138.7(6) . 2_666
O1 Pd1A C1A 101.0(4) . 2_666
O1 Pd1A O1A 58.8(6) 2_666 .
O1A Pd1A O1A 81.2(7) 2_666 .
C1B Pd1A O1A 118.9(6) . .
O1 Pd1A O1A 36.5(5) . .
C1A Pd1A O1A 102.0(5) 2_666 .
O1 Pd1A C3AB 86.0(5) 2_666 2_666
O1A Pd1A C3AB 69.9(7) 2_666 2_666
C1B Pd1A C3AB 97.3(6) . 2_666
O1 Pd1A C3AB 130.2(7) . 2_666
C1A Pd1A C3AB 41.9(4) 2_666 2_666
O1A Pd1A C3AB 143.8(5) . 2_666
O1 Pd1A C4A 73.9(5) 2_666 2_666
O1A Pd1A C4A 81.9(4) 2_666 2_666
C1B Pd1A C4A 102.2(5) . 2_666
O1 Pd1A C4A 140.7(4) . 2_666
C1A Pd1A C4A 39.7(2) 2_666 2_666
O1A Pd1A C4A 130.4(4) . 2_666
C3AB Pd1A C4A 26.6(6) 2_666 2_666
O1 Pd1A C4AB 37.9(7) 2_666 2_666
O1A Pd1A C4AB 74.5(6) 2_666 2_666
C1B Pd1A C4AB 131.2(7) . 2_666
O1 Pd1A C4AB 111.1(6) . 2_666
C1A Pd1A C4AB 36.1(4) 2_666 2_666
O1A Pd1A C4AB 90.3(6) . 2_666
C3AB Pd1A C4AB 61.7(6) 2_666 2_666
C4A Pd1A C4AB 40.2(5) 2_666 2_666
O1 Pd1A Pd1A 44.1(5) 2_666 2_666
O1A Pd1A Pd1A 49.2(5) 2_666 2_666
C1B Pd1A Pd1A 142.9(5) . 2_666
O1 Pd1A Pd1A 29.2(4) . 2_666
C1A Pd1A Pd1A 77.1(2) 2_666 2_666
O1A Pd1A Pd1A 32.0(4) . 2_666
C3AB Pd1A Pd1A 115.7(4) 2_666 2_666
C4A Pd1A Pd1A 114.9(2) 2_666 2_666
C4AB Pd1A Pd1A 82.0(5) 2_666 2_666
O1A O1 Pd1A 66.4(9) . 2_666
O1A O1 C1A 63.2(6) . .
Pd1A O1 C1A 92.0(7) 2_666 .
O1A O1 Pd1A 76.3(8) . .
Pd1A O1 Pd1A 106.7(7) 2_666 .
C1A O1 Pd1A 123.4(8) . .
O1 O1A C1A 63.5(6) . .
O1 O1A Pd1A 60.3(8) . 2_666
C1A O1A Pd1A 89.1(8) . 2_666
O1 O1A Pd1A 67.2(8) . .
C1A O1A Pd1A 116.9(9) . .
Pd1A O1A Pd1A 98.8(7) 2_666 .
C1 N1 C1B 28.3(6) . .
C1 N1 C2 166.8(9) . .
C1B N1 C2 164.9(9) . .
N1 C1 Pd1 178.4(12) . .
O1A C1A O1 53.3(8) . .
O1A C1A C2AB 109.5(12) . .
O1 C1A C2AB 132.8(12) . .
O1A C1A C3A 63.4(12) . .
O1 C1A C3A 115.5(13) . .
C2AB C1A C3A 58.4(13) . .
O1A C1A C4AB 121.1(13) . .
O1 C1A C4AB 67.9(12) . .
C2AB C1A C4AB 113.3(11) . .
C3A C1A C4AB 171.5(13) . .
O1A C1A C2A 122.8(9) . .
O1 C1A C2A 95.4(8) . .
C2AB C1A C2A 54.2(10) . .
C3A C1A C2A 108.9(10) . .
C4AB C1A C2A 62.6(10) . .
O1A C1A C3AB 93.6(12) . .
O1 C1A C3AB 114.6(12) . .
C2AB C1A C3AB 109.7(11) . .
C3A C1A C3AB 78.6(12) . .
C4AB C1A C3AB 107.5(11) . .
C2A C1A C3AB 142.8(12) . .
N1 C1B Pd1A 172.9(13) . .
C2C C1C Pd1 131.9(11) . .
C2C C1C H1A 107.6 . .
Pd1 C1C H1A 64.7 . .
C7 C2 N1 118.3(4) . .
C7 C2 C3 123.2(4) . .
N1 C2 C3 118.4(4) . .
C1A C2A H2AA 109.5 . .
C1A C2A H2AB 109.5 . .
H2AA C2A H2AB 109.5 . .
C1A C2A H2AC 109.5 . .
H2AA C2A H2AC 109.5 . .
H2AB C2A H2AC 109.5 . .
C1A C2AB H2AF 109.5 . .
C1A C2AB H2AG 109.5 . .
H2AF C2AB H2AG 109.5 . .
C1A C2AB H2AD 109.5 . .
H2AF C2AB H2AD 109.5 . .
H2AG C2AB H2AD 109.5 . .
C1C C2C H2CA 120.0 . .
C1C C2C H2CB 120.0 . .
H2CA C2C H2CB 120.0 . .
C4 C3 C2 116.4(5) . .
C4 C3 C14 122.1(5) . .
C2 C3 C14 121.5(4) . .
C1A C3A H3AA 109.5 . .
C1A C3A H3AB 109.5 . .
H3AA C3A H3AB 109.5 . .
C1A C3A H2AH 109.5 . .
H3AA C3A H2AH 109.5 . .
H3AB C3A H2AH 109.5 . .
C1A C3AB H3AC 109.5 . .
C1A C3AB H3AD 109.5 . .
H3AC C3AB H3AD 109.5 . .
C1A C3AB H3AE 109.5 . .
H3AC C3AB H3AE 109.5 . .
H3AD C3AB H3AE 109.5 . .
C5 C4 C3 121.7(5) . .
C5 C4 H4 119.1 . .
C3 C4 H4 119.1 . .
C1A C4AB H2AE 109.5 . .
C1A C4AB H4AC 109.5 . .
H2AE C4AB H4AC 109.5 . .
C1A C4AB H4AD 109.5 . .
H2AE C4AB H4AD 109.5 . .
H4AC C4AB H4AD 109.5 . .
C4 C5 C6 120.6(5) . .
C4 C5 H5 119.7 . .
C6 C5 H5 119.7 . .
C7 C6 C5 120.3(5) . .
C7 C6 H6 119.9 . .
C5 C6 H6 119.9 . .
C6 C7 C2 117.8(4) . .
C6 C7 C8 121.1(4) . .
C2 C7 C8 121.0(4) . .
C13 C8 C9 119.7(5) . .
C13 C8 C7 119.7(4) . .
C9 C8 C7 120.5(5) . .
C10 C9 C8 118.3(6) . .
C10 C9 C26 121.5(6) . .
C8 C9 C26 120.2(6) . .
C11 C10 C9 120.9(6) . .
C11 C10 H10 119.5 . .
C9 C10 H10 119.5 . .
C12 C11 C10 120.4(6) . .
C12 C11 H11 119.8 . .
C10 C11 H11 119.8 . .
C11 C12 C13 121.5(6) . .
C11 C12 H12 119.2 . .
C13 C12 H12 119.2 . .
C12 C13 C8 119.1(5) . .
C12 C13 C29 120.0(5) . .
C8 C13 C29 120.9(5) . .
C15 C14 C19 120.6(5) . .
C15 C14 C3 119.9(5) . .
C19 C14 C3 119.5(5) . .
C16 C15 C14 118.8(6) . .
C16 C15 C23 119.9(5) . .
C14 C15 C23 121.3(5) . .
C17 C16 C15 120.6(6) . .
C17 C16 H16 119.7 . .
C15 C16 H16 119.7 . .
C16 C17 C18 120.6(6) . .
C16 C17 H17 119.7 . .
C18 C17 H17 119.7 . .
C17 C18 C19 121.0(6) . .
C17 C18 H18 119.5 . .
C19 C18 H18 119.5 . .
C18 C19 C14 118.3(5) . .
C18 C19 C20 120.4(5) . .
C14 C19 C20 121.3(5) . .
C19 C20 C22 110.5(5) . .
C19 C20 C21 112.7(6) . .
C22 C20 C21 111.1(6) . .
C19 C20 H20 107.4 . .
C22 C20 H20 107.4 . .
C21 C20 H20 107.4 . .
C20 C21 H21A 109.5 . .
C20 C21 H21B 109.5 . .
H21A C21 H21B 109.5 . .
C20 C21 H21C 109.5 . .
H21A C21 H21C 109.5 . .
H21B C21 H21C 109.5 . .
C20 C22 H22A 109.5 . .
C20 C22 H22B 109.5 . .
H22A C22 H22B 109.5 . .
C20 C22 H22C 109.5 . .
H22A C22 H22C 109.5 . .
H22B C22 H22C 109.5 . .
C25 C23 C15 112.3(6) . .
C25 C23 C24 111.3(7) . .
C15 C23 C24 111.5(6) . .
C25 C23 H23 107.1 . .
C15 C23 H23 107.1 . .
C24 C23 H23 107.1 . .
C23 C24 H24A 109.5 . .
C23 C24 H24B 109.5 . .
H24A C24 H24B 109.5 . .
C23 C24 H24C 109.5 . .
H24A C24 H24C 109.5 . .
H24B C24 H24C 109.5 . .
C23 C25 H25A 109.5 . .
C23 C25 H25B 109.5 . .
H25A C25 H25B 109.5 . .
C23 C25 H25C 109.5 . .
H25A C25 H25C 109.5 . .
H25B C25 H25C 109.5 . .
C28 C26 C9 111.7(7) . .
C28 C26 C27 110.3(7) . .
C9 C26 C27 111.6(7) . .
C28 C26 H26 107.7 . .
C9 C26 H26 107.7 . .
C27 C26 H26 107.7 . .
C26 C27 H27A 109.5 . .
C26 C27 H27B 109.5 . .
H27A C27 H27B 109.5 . .
C26 C27 H27C 109.5 . .
H27A C27 H27C 109.5 . .
H27B C27 H27C 109.5 . .
C26 C28 H28A 109.5 . .
C26 C28 H28B 109.5 . .
H28A C28 H28B 109.5 . .
C26 C28 H28C 109.5 . .
H28A C28 H28C 109.5 . .
H28B C28 H28C 109.5 . .
C13 C29 C30 110.9(5) . .
C13 C29 C31 111.7(5) . .
C30 C29 C31 110.2(5) . .
C13 C29 H29 108.0 . .
C30 C29 H29 108.0 . .
C31 C29 H29 108.0 . .
C29 C30 H30A 109.5 . .
C29 C30 H30B 109.5 . .
H30A C30 H30B 109.5 . .
C29 C30 H30C 109.5 . .
H30A C30 H30C 109.5 . .
H30B C30 H30C 109.5 . .
C29 C31 H31A 109.5 . .
C29 C31 H31B 109.5 . .
H31A C31 H31B 109.5 . .
C29 C31 H31C 109.5 . .
H31A C31 H31C 109.5 . .
H31B C31 H31C 109.5 . .
F1S C1S C2S 119.0(7) . .
F1S C1S C3S 120.5(9) . 2_655
C2S C1S C3S 120.5(8) . 2_655
F1S C1S H1S 0.8 . .
C2S C1S H1S 119.8 . .
C3S C1S H1S 119.8 2_655 .
C3S C2S C1S 119.8(6) . .
C3S C2S H2S 120.1 . .
C1S C2S H2S 120.1 . .
C2S C3S C1S 119.7(8) . 2_655
C2S C3S H3S 120.1 . .
C1S C3S H3S 120.1 2_655 .

loop_
_geom_bond_atom_site_label_1
_geom_bond_atom_site_label_2
_geom_bond_distance
_geom_bond_site_symmetry_2
Pd1 C1 1.937(15) .
Pd1 C1C 2.365(14) .
Pd1 Pd1 2.7959(14) 2_666
Pd1A O1 1.453(13) 2_666
Pd1A O1A 1.532(15) 2_666
Pd1A C1B 1.929(17) .
Pd1A O1 2.075(12) .
Pd1A C1A 2.121(10) 2_666
Pd1A O1A 2.188(14) .
Pd1A C3AB 2.22(2) 2_666
Pd1A C4A 2.276(9) 2_666
Pd1A C4AB 2.57(2) 2_666
Pd1A Pd1A 2.8555(14) 2_666
O1 O1A 1.340(19) .
O1 Pd1A 1.453(13) 2_666
O1 C1A 1.495(9) .
O1A C1A 1.491(9) .
O1A Pd1A 1.532(15) 2_666
N1 C1 1.156(16) .
N1 C1B 1.167(18) .
N1 C2 1.394(6) .
C1A C2AB 1.514(9) .
C1A C3A 1.515(9) .
C1A C4AB 1.518(9) .
C1A C2A 1.525(8) .
C1A C3AB 1.552(9) .
C1C C2C 1.287(17) .
C1C H1A 0.9500 .
C2 C7 1.392(7) .
C2 C3 1.408(7) .
C2A H2AA 0.9800 .
C2A H2AB 0.9800 .
C2A H2AC 0.9800 .
C2AB H2AF 0.9800 .
C2AB H2AG 0.9800 .
C2AB H2AD 0.9800 .
C2C H2CA 0.9500 .
C2C H2CB 0.9500 .
C3 C4 1.384(7) .
C3 C14 1.481(7) .
C3A H3AA 0.9800 .
C3A H3AB 0.9800 .
C3A H2AH 0.9800 .
C3AB H3AC 0.9800 .
C3AB H3AD 0.9800 .
C3AB H3AE 0.9800 .
C4 C5 1.372(8) .
C4 H4 0.9500 .
C4AB H2AE 0.9800 .
C4AB H4AC 0.9800 .
C4AB H4AD 0.9800 .
C5 C6 1.393(8) .
C5 H5 0.9500 .
C6 C7 1.379(7) .
C6 H6 0.9500 .
C7 C8 1.480(7) .
C8 C13 1.408(7) .
C8 C9 1.418(7) .
C9 C10 1.391(10) .
C9 C26 1.508(10) .
C10 C11 1.375(11) .
C10 H10 0.9500 .
C11 C12 1.361(10) .
C11 H11 0.9500 .
C12 C13 1.373(8) .
C12 H12 0.9500 .
C13 C29 1.512(8) .
C14 C15 1.402(7) .
C14 C19 1.408(8) .
C15 C16 1.395(8) .
C15 C23 1.512(8) .
C16 C17 1.366(9) .
C16 H16 0.9500 .
C17 C18 1.382(9) .
C17 H17 0.9500 .
C18 C19 1.388(8) .
C18 H18 0.9500 .
C19 C20 1.515(9) .
C20 C22 1.527(9) .
C20 C21 1.533(9) .
C20 H20 1.0000 .
C21 H21A 0.9800 .
C21 H21B 0.9800 .
C21 H21C 0.9800 .
C22 H22A 0.9800 .
C22 H22B 0.9800 .
C22 H22C 0.9800 .
C23 C25 1.483(11) .
C23 C24 1.515(11) .
C23 H23 1.0000 .
C24 H24A 0.9800 .
C24 H24B 0.9800 .
C24 H24C 0.9800 .
C25 H25A 0.9800 .
C25 H25B 0.9800 .
C25 H25C 0.9800 .
C26 C28 1.503(10) .
C26 C27 1.527(11) .
C26 H26 1.0000 .
C27 H27A 0.9800 .
C27 H27B 0.9800 .
C27 H27C 0.9800 .
C28 H28A 0.9800 .
C28 H28B 0.9800 .
C28 H28C 0.9800 .
C29 C30 1.526(8) .
C29 C31 1.530(8) .
C29 H29 1.0000 .
C30 H30A 0.9800 .
C30 H30B 0.9800 .
C30 H30C 0.9800 .
C31 H31A 0.9800 .
C31 H31B 0.9800 .
C31 H31C 0.9800 .
F1S C1S 1.265(12) .
C1S C2S 1.371(11) .
C1S C3S 1.384(9) 2_655
C1S H1S 0.9500 .
C2S C3S 1.359(11) .
C2S H2S 0.9500 .
C3S C1S 1.384(9) 2_655
C3S H3S 0.9500 .
